data_4112771
loop_
_publ_author_name
'P. Andrew Evans'
'Michael J. Lawler'

_publ_contact_author_address
;
        Indiana University
        Department of Chemistry
        800 E. Kirkwood Ave.
        Bloomington, IN 47405-7102
        USA
;
_publ_contact_author_email paevans@indiana.edu
_publ_contact_author_fax '++ 812 855 8300'
_publ_contact_author_name 'Evans, P. Andrew'
_publ_contact_author_phone '++ 812 855 7368'
_publ_section_title
;
 Regio- and Diastereoselective Rhodium-Catalyzed Allylic Substitution with
 Acyclic \a-Alkoxy-Substituted Copper(I) Enolates: Stereodivergent
 Approach to 2,3,6-Trisubstituted Dihydropyrans
;
_journal_name_full 'Journal of the American Chemical Society'
_journal_page_first 8642
_journal_page_last 8643
_journal_paper_doi 10.1021/ja049080n
_journal_volume 126
_journal_year 2004
_chemical_formula_moiety 'C21 H22 O4'
_chemical_formula_sum 'C21 H22 O4'
_chemical_formula_weight 338.39
_chemical_name_systematic
; 
 ? 
;
_space_group_IT_number 4
_symmetry_cell_setting monoclinic
_symmetry_space_group_name_Hall 'P 2yb'
_symmetry_space_group_name_H-M 'P 1 21 1'
_atom_sites_solution_hydrogens geom
_atom_sites_solution_primary direct
_atom_sites_solution_secondary difmap
_audit_creation_method SHELXL-97
_cell_angle_alpha 90.00
_cell_angle_beta 111.5720(10)
_cell_angle_gamma 90.00
_cell_formula_units_Z 2
_cell_length_a 11.8023(7)
_cell_length_b 5.5042(3)
_cell_length_c 14.5073(8)
_cell_measurement_reflns_used 7128
_cell_measurement_temperature 123(2)
_cell_measurement_theta_max 26.5
_cell_measurement_theta_min 2.8
_cell_volume 876.42(9)
_computing_cell_refinement 'SAINT (Bruker, 1999)'
_computing_data_collection 'SMART (Bruker, 1999)'
_computing_data_reduction 'SAINT (Bruker, 1999)'
_computing_molecular_graphics 'XTEL (local library)'
_computing_publication_material 'XCIF (Bruker, 1999), XTEL (local library)'
_computing_structure_refinement 'SHELXL-97 (Sheldrick, 1997)'
_computing_structure_solution 'SIR-92 (Altomare et al., 1993)'
_diffrn_ambient_temperature 123(2)
_diffrn_detector 'CCD area detector'
_diffrn_detector_area_resol_mean 44.52
_diffrn_detector_type 'Bruker SMART 6000'
_diffrn_measured_fraction_theta_full 0.999
_diffrn_measured_fraction_theta_max 0.999
_diffrn_measurement_details '0.30 degree frames measured for 15 seconds each'
_diffrn_measurement_device 'three-circle goniometer with fixed chi'
_diffrn_measurement_device_type 'Bruker Platform goniometer'
_diffrn_measurement_method \w-scans
_diffrn_radiation_monochromator graphite
_diffrn_radiation_source 'fine-focus sealed tube'
_diffrn_radiation_type MoK\a
_diffrn_radiation_wavelength 0.71073
_diffrn_reflns_av_R_equivalents 0.0359
_diffrn_reflns_av_sigmaI/netI 0.0226
_diffrn_reflns_limit_h_max 14
_diffrn_reflns_limit_h_min -14
_diffrn_reflns_limit_k_max 6
_diffrn_reflns_limit_k_min -6
_diffrn_reflns_limit_l_max 18
_diffrn_reflns_limit_l_min -18
_diffrn_reflns_number 24241
_diffrn_reflns_theta_full 26.55
_diffrn_reflns_theta_max 26.55
_diffrn_reflns_theta_min 1.91
_exptl_absorpt_coefficient_mu 0.088
_exptl_absorpt_correction_T_max 0.9913
_exptl_absorpt_correction_T_min 0.9741
_exptl_absorpt_correction_type multi-scan
_exptl_absorpt_process_details 'SADABS, R. Blessing (1995)'
_exptl_crystal_colour colorless
_exptl_crystal_density_diffrn 1.282
_exptl_crystal_description needle
_exptl_crystal_F_000 360
_exptl_crystal_size_max 0.30
_exptl_crystal_size_mid 0.10
_exptl_crystal_size_min 0.10
_refine_diff_density_max 0.147
_refine_diff_density_min -0.146
_refine_diff_density_rms 0.028
_refine_ls_abs_structure_details 'Flack H D (1983), Acta Cryst. A39, 876-881'
_refine_ls_abs_structure_Flack -0.4(8)
_refine_ls_extinction_method none
_refine_ls_goodness_of_fit_ref 1.049
_refine_ls_hydrogen_treatment riding
_refine_ls_matrix_type full
_refine_ls_number_parameters 250
_refine_ls_number_reflns 3621
_refine_ls_number_restraints 1
_refine_ls_restrained_S_all 1.049
_refine_ls_R_factor_all 0.0344
_refine_ls_R_factor_gt 0.0294
_refine_ls_shift/su_max 0.000
_refine_ls_shift/su_mean 0.000
_refine_ls_structure_factor_coef Fsqd
_refine_ls_weighting_details 'calc w=1/[\s^2^(Fo^2^)+(0.0314P)^2^+0.1423P] where P=(Fo^2^+2Fc^2^)/3'
_refine_ls_weighting_scheme calc
_refine_ls_wR_factor_gt 0.0681
_refine_ls_wR_factor_ref 0.0715
_reflns_number_gt 3312
_reflns_number_total 3621
_reflns_threshold_expression >2sigma(I)
_cod_data_source_file ja049080nsi20040218_040502.cif
_cod_data_source_block 03146
_cod_depositor_comments
;
The following automatic conversions were performed:

'_exptl_absorpt_correction_type' value 'multi-scans' was replaced
with the value 'multi-scan' as specified in the replacement file
'src/cod-tools/trunk/data/replacement-values/replacement_values.lst'.

Automatic conversion script
Id: cif_fix_values 5376 2017-05-30 11:51:03Z andrius 
;
_cod_database_code 4112771

loop_
_symmetry_equiv_pos_as_xyz
'x, y, z'
'-x, y+1/2, -z'

loop_
_atom_site_label
_atom_site_type_symbol
_atom_site_fract_x
_atom_site_fract_y
_atom_site_fract_z
_atom_site_U_iso_or_equiv
_atom_site_adp_type
_atom_site_occupancy
_atom_site_symmetry_multiplicity
_atom_site_calc_flag
_atom_site_refinement_flags
O1 O 0.25145(8) 0.25967(17) 0.86334(6) 0.0254(2) Uani 1 1 d .
C1 C 0.12485(11) 0.2148(3) 0.80760(9) 0.0243(3) Uani 1 1 d .
H1 H 0.1144 0.0453 0.7809 0.017(3) Uiso 1 1 calc R
C2 C 0.04835(12) 0.2490(3) 0.87113(10) 0.0315(3) Uani 1 1 d .
H2 H 0.0478 0.4251 0.8880 0.037(4) Uiso 1 1 calc R
C3 C 0.10793(14) 0.1065(3) 0.96496(11) 0.0372(4) Uani 1 1 d .
H3 H 0.0613 0.0702 1.0045 0.040(4) Uiso 1 1 calc R
C4 C 0.22144(15) 0.0293(3) 0.99527(11) 0.0371(3) Uani 1 1 d .
H4 H 0.2511 -0.0698 1.0528 0.049(5) Uiso 1 1 calc R
C5 C 0.30585(12) 0.0913(3) 0.94262(9) 0.0289(3) Uani 1 1 d .
H5 H 0.3783 0.1739 0.9919 0.029(4) Uiso 1 1 calc R
O11 O 0.04600(10) 0.5869(2) 0.72442(7) 0.0408(3) Uani 1 1 d .
C11 C 0.09630(12) 0.3957(3) 0.72191(10) 0.0262(3) Uani 1 1 d .
C12 C 0.13633(12) 0.3364(3) 0.63810(10) 0.0251(3) Uani 1 1 d .
C13 C 0.10861(12) 0.5007(3) 0.55964(10) 0.0288(3) Uani 1 1 d .
H13 H 0.0659 0.6462 0.5608 0.034(4) Uiso 1 1 calc R
C14 C 0.14328(13) 0.4522(3) 0.48000(10) 0.0343(3) Uani 1 1 d .
H14 H 0.1241 0.5647 0.4267 0.040(4) Uiso 1 1 calc R
C15 C 0.20562(13) 0.2408(3) 0.47769(11) 0.0354(3) Uani 1 1 d .
H15 H 0.2287 0.2075 0.4228 0.030(4) Uiso 1 1 calc R
C16 C 0.23424(13) 0.0782(3) 0.55559(10) 0.0336(3) Uani 1 1 d .
H16 H 0.2779 -0.0661 0.5543 0.049(5) Uiso 1 1 calc R
C17 C 0.19963(13) 0.1244(3) 0.63568(10) 0.0291(3) Uani 1 1 d .
H17 H 0.2191 0.0114 0.6888 0.043(5) Uiso 1 1 calc R
C21 C -0.08246(14) 0.1648(4) 0.81572(14) 0.0475(5) Uani 1 1 d .
H21A H -0.1280 0.1729 0.8601 0.046(5) Uiso 1 1 calc R
H21B H -0.0820 -0.0029 0.7932 0.054(6) Uiso 1 1 calc R
H21C H -0.1213 0.2704 0.7583 0.069(7) Uiso 1 1 calc R
O51 O 0.45434(8) -0.05251(19) 0.88288(7) 0.0316(2) Uani 1 1 d .
C51 C 0.35227(12) -0.1312(3) 0.90613(11) 0.0303(3) Uani 1 1 d .
H51A H 0.3775 -0.2580 0.9582 0.031(4) Uiso 1 1 calc R
H51B H 0.2879 -0.1989 0.8465 0.022(4) Uiso 1 1 calc R
O52 O 0.63459(10) -0.5612(2) 0.63781(8) 0.0435(3) Uani 1 1 d .
C52 C 0.49334(12) -0.1977(3) 0.82319(10) 0.0273(3) Uani 1 1 d .
C53 C 0.59718(13) -0.1169(3) 0.80856(11) 0.0366(3) Uani 1 1 d .
H53 H 0.6372 0.0265 0.8407 0.043(5) Uiso 1 1 calc R
C54 C 0.64229(13) -0.2438(3) 0.74773(11) 0.0387(4) Uani 1 1 d .
H54 H 0.7136 -0.1879 0.7387 0.047(5) Uiso 1 1 calc R
C55 C 0.58446(13) -0.4528(3) 0.69951(10) 0.0322(3) Uani 1 1 d .
C56 C 0.48347(14) -0.5363(3) 0.71612(11) 0.0362(3) Uani 1 1 d .
H56 H 0.4439 -0.6806 0.6843 0.046(5) Uiso 1 1 calc R
C57 C 0.43889(13) -0.4110(3) 0.77905(11) 0.0342(3) Uani 1 1 d .
H57 H 0.3708 -0.4728 0.7916 0.049(5) Uiso 1 1 calc R
C58 C 0.56732(16) -0.7515(3) 0.57618(12) 0.0436(4) Uani 1 1 d .
H58A H 0.6102 -0.8084 0.5339 0.050(5) Uiso 1 1 calc R
H58B H 0.4864 -0.6917 0.5346 0.050(5) Uiso 1 1 calc R
H58C H 0.5588 -0.8860 0.6174 0.049(5) Uiso 1 1 calc R

loop_
_atom_site_aniso_label
_atom_site_aniso_U_11
_atom_site_aniso_U_22
_atom_site_aniso_U_33
_atom_site_aniso_U_23
_atom_site_aniso_U_13
_atom_site_aniso_U_12
O1 0.0228(4) 0.0283(5) 0.0255(4) -0.0002(4) 0.0093(4) -0.0050(4)
C1 0.0220(6) 0.0258(7) 0.0257(6) -0.0041(5) 0.0095(5) -0.0034(5)
C2 0.0308(7) 0.0346(8) 0.0339(7) -0.0056(7) 0.0176(6) -0.0049(6)
C3 0.0446(8) 0.0425(9) 0.0358(8) -0.0017(7) 0.0281(7) -0.0071(7)
C4 0.0454(8) 0.0419(9) 0.0286(7) 0.0058(6) 0.0190(6) -0.0014(7)
C5 0.0267(6) 0.0353(8) 0.0230(6) 0.0020(6) 0.0070(5) -0.0030(6)
O11 0.0560(7) 0.0332(6) 0.0360(5) -0.0007(5) 0.0201(5) 0.0148(5)
C11 0.0251(6) 0.0259(7) 0.0260(6) -0.0052(5) 0.0075(5) -0.0016(5)
C12 0.0224(6) 0.0262(7) 0.0251(6) -0.0038(5) 0.0070(5) -0.0047(5)
C13 0.0250(7) 0.0288(8) 0.0306(7) 0.0015(6) 0.0078(5) -0.0014(6)
C14 0.0321(7) 0.0426(9) 0.0293(7) 0.0054(6) 0.0123(6) -0.0036(7)
C15 0.0327(7) 0.0475(9) 0.0314(7) -0.0066(7) 0.0181(6) -0.0085(7)
C16 0.0343(7) 0.0326(8) 0.0394(8) -0.0073(7) 0.0198(6) -0.0021(6)
C17 0.0316(7) 0.0259(7) 0.0314(7) 0.0003(6) 0.0136(6) -0.0005(6)
C21 0.0303(8) 0.0627(12) 0.0556(10) -0.0106(9) 0.0231(8) -0.0086(8)
O51 0.0268(5) 0.0332(6) 0.0361(5) -0.0015(4) 0.0130(4) -0.0055(4)
C51 0.0258(6) 0.0333(8) 0.0320(7) 0.0060(6) 0.0109(6) -0.0019(6)
O52 0.0392(6) 0.0533(7) 0.0465(6) -0.0072(6) 0.0257(5) -0.0082(6)
C52 0.0231(6) 0.0309(8) 0.0262(6) 0.0061(5) 0.0070(5) 0.0009(5)
C53 0.0322(7) 0.0400(9) 0.0374(8) -0.0015(7) 0.0125(6) -0.0123(7)
C54 0.0287(7) 0.0507(10) 0.0403(8) -0.0007(8) 0.0171(6) -0.0116(7)
C55 0.0283(7) 0.0377(8) 0.0321(7) 0.0051(6) 0.0130(6) 0.0002(6)
C56 0.0354(8) 0.0334(8) 0.0430(8) -0.0034(7) 0.0184(7) -0.0085(7)
C57 0.0279(7) 0.0353(8) 0.0430(8) 0.0017(7) 0.0173(6) -0.0078(6)
C58 0.0558(10) 0.0396(9) 0.0452(9) -0.0019(8) 0.0303(8) -0.0036(8)

loop_
_atom_type_symbol
_atom_type_description
_atom_type_scat_dispersion_real
_atom_type_scat_dispersion_imag
_atom_type_scat_source
C C 0.0033 0.0016 'International Tables Vol C Tables 4.2.6.8 and 6.1.1.4'
H H 0.0000 0.0000 'International Tables Vol C Tables 4.2.6.8 and 6.1.1.4'
O O 0.0106 0.0060 'International Tables Vol C Tables 4.2.6.8 and 6.1.1.4'

loop_
_geom_angle_atom_site_label_1
_geom_angle_atom_site_label_2
_geom_angle_atom_site_label_3
_geom_angle
C5 O1 C1 114.06(10)
O1 C1 C2 111.37(10)
O1 C1 C11 102.62(10)
C2 C1 C11 114.15(11)
O1 C1 H1 109.5
C2 C1 H1 109.5
C11 C1 H1 109.5
C3 C2 C1 107.45(12)
C3 C2 C21 111.35(13)
C1 C2 C21 110.73(12)
C3 C2 H2 109.1
C1 C2 H2 109.1
C21 C2 H2 109.1
C4 C3 C2 123.39(12)
C4 C3 H3 118.3
C2 C3 H3 118.3
C3 C4 C5 122.73(14)
C3 C4 H4 118.6
C5 C4 H4 118.6
O1 C5 C4 111.75(11)
O1 C5 C51 110.83(10)
C4 C5 C51 112.77(12)
O1 C5 H5 107.0
C4 C5 H5 107.0
C51 C5 H5 107.0
O11 C11 C12 121.18(13)
O11 C11 C1 120.21(12)
C12 C11 C1 118.56(11)
C17 C12 C13 119.31(12)
C17 C12 C11 122.46(12)
C13 C12 C11 118.24(12)
C14 C13 C12 120.19(13)
C14 C13 H13 119.9
C12 C13 H13 119.9
C15 C14 C13 120.30(14)
C15 C14 H14 119.8
C13 C14 H14 119.8
C16 C15 C14 119.80(13)
C16 C15 H15 120.1
C14 C15 H15 120.1
C15 C16 C17 120.43(14)
C15 C16 H16 119.8
C17 C16 H16 119.8
C16 C17 C12 119.97(14)
C16 C17 H17 120.0
C12 C17 H17 120.0
C2 C21 H21A 109.5
C2 C21 H21B 109.5
H21A C21 H21B 109.5
C2 C21 H21C 109.5
H21A C21 H21C 109.5
H21B C21 H21C 109.5
C52 O51 C51 118.52(11)
O51 C51 C5 106.34(11)
O51 C51 H51A 110.5
C5 C51 H51A 110.5
O51 C51 H51B 110.5
C5 C51 H51B 110.5
H51A C51 H51B 108.7
C55 O52 C58 117.11(12)
O51 C52 C57 125.49(12)
O51 C52 C53 115.33(13)
C57 C52 C53 119.18(14)
C54 C53 C52 120.38(14)
C54 C53 H53 119.8
C52 C53 H53 119.8
C53 C54 C55 120.59(13)
C53 C54 H54 119.7
C55 C54 H54 119.7
O52 C55 C56 125.09(14)
O52 C55 C54 115.93(12)
C56 C55 C54 118.98(14)
C55 C56 C57 120.59(15)
C55 C56 H56 119.7
C57 C56 H56 119.7
C52 C57 C56 120.17(13)
C52 C57 H57 119.9
C56 C57 H57 119.9
O52 C58 H58A 109.5
O52 C58 H58B 109.5
H58A C58 H58B 109.5
O52 C58 H58C 109.5
H58A C58 H58C 109.5
H58B C58 H58C 109.5

loop_
_geom_bond_atom_site_label_1
_geom_bond_atom_site_label_2
_geom_bond_distance
O1 C5 1.4320(16)
O1 C1 1.4349(15)
C1 C2 1.5205(17)
C1 C11 1.5305(19)
C1 H1 1.0000
C2 C3 1.503(2)
C2 C21 1.527(2)
C2 H2 1.0000
C3 C4 1.317(2)
C3 H3 0.9500
C4 C5 1.5006(19)
C4 H4 0.9500
C5 C51 1.515(2)
C5 H5 1.0000
O11 C11 1.2156(17)
C11 C12 1.4935(18)
C12 C17 1.3932(19)
C12 C13 1.3952(19)
C13 C14 1.3860(19)
C13 H13 0.9500
C14 C15 1.384(2)
C14 H14 0.9500
C15 C16 1.383(2)
C15 H15 0.9500
C16 C17 1.3893(19)
C16 H16 0.9500
C17 H17 0.9500
C21 H21A 0.9800
C21 H21B 0.9800
C21 H21C 0.9800
O51 C52 1.3759(17)
O51 C51 1.4323(16)
C51 H51A 0.9900
C51 H51B 0.9900
O52 C55 1.3771(18)
O52 C58 1.416(2)
C52 C57 1.378(2)
C52 C53 1.3913(19)
C53 C54 1.377(2)
C53 H53 0.9500
C54 C55 1.388(2)
C54 H54 0.9500
C55 C56 1.379(2)
C56 C57 1.393(2)
C56 H56 0.9500
C57 H57 0.9500
C58 H58A 0.9800
C58 H58B 0.9800
C58 H58C 0.9800

loop_
_geom_torsion_atom_site_label_1
_geom_torsion_atom_site_label_2
_geom_torsion_atom_site_label_3
_geom_torsion_atom_site_label_4
_geom_torsion
C5 O1 C1 C2 64.63(14)
C5 O1 C1 C11 -172.83(10)
O1 C1 C2 C3 -49.81(15)
C11 C1 C2 C3 -165.44(12)
O1 C1 C2 C21 -171.62(13)
C11 C1 C2 C21 72.76(17)
C1 C2 C3 C4 17.3(2)
C21 C2 C3 C4 138.75(17)
C2 C3 C4 C5 4.5(3)
C1 O1 C5 C4 -39.76(15)
C1 O1 C5 C51 86.94(12)
C3 C4 C5 O1 5.5(2)
C3 C4 C5 C51 -120.11(17)
O1 C1 C11 O11 -99.76(14)
C2 C1 C11 O11 20.88(18)
O1 C1 C11 C12 77.63(13)
C2 C1 C11 C12 -161.73(11)
O11 C11 C12 C17 176.66(13)
C1 C11 C12 C17 -0.70(18)
O11 C11 C12 C13 -3.44(19)
C1 C11 C12 C13 179.19(11)
C17 C12 C13 C14 0.34(19)
C11 C12 C13 C14 -179.56(13)
C12 C13 C14 C15 0.0(2)
C13 C14 C15 C16 -0.5(2)
C14 C15 C16 C17 0.7(2)
C15 C16 C17 C12 -0.4(2)
C13 C12 C17 C16 -0.12(19)
C11 C12 C17 C16 179.77(13)
C52 O51 C51 C5 -162.24(10)
O1 C5 C51 O51 69.27(13)
C4 C5 C51 O51 -164.59(11)
C51 O51 C52 C57 3.17(19)
C51 O51 C52 C53 -176.35(12)
O51 C52 C53 C54 -178.02(13)
C57 C52 C53 C54 2.4(2)
C52 C53 C54 C55 0.5(2)
C58 O52 C55 C56 9.6(2)
C58 O52 C55 C54 -170.47(14)
C53 C54 C55 O52 177.86(14)
C53 C54 C55 C56 -2.2(2)
O52 C55 C56 C57 -179.08(14)
C54 C55 C56 C57 1.0(2)
O51 C52 C57 C56 176.86(13)
C53 C52 C57 C56 -3.6(2)
C55 C56 C57 C52 1.9(2)
